data_2201486
loop_
_publ_author_name
'Meij, Anna M. M.'
'Stefanus Otto'
'Andreas Roodt'

_publ_section_title <i>trans</i>-Dibromobis(1,3,5-triaza-7-phosphaadamantane-\k<i>P</i>)palladium(II)
_journal_issue 11
_journal_name_full 'Acta Crystallographica Section E'
_journal_page_first m644
_journal_page_last m646
_journal_paper_doi 10.1107/S1600536802018330
_journal_volume 58
_journal_year 2002
_chemical_formula_iupac '[Pd Br2 (C6 H12 N3)2]'
_chemical_formula_moiety 'C12 H24 Br2 N6 P2 Pd'
_chemical_formula_sum 'C12 H24 Br2 N6 P2 Pd'
_chemical_formula_weight 580.53
_chemical_name_systematic
;
trans-Dibromobis(1,3,5-triaza-7-phosphaadamantane)palladium(II)
;
_space_group_IT_number 14
_symmetry_cell_setting monoclinic
_symmetry_space_group_name_Hall '-P 2yn'
_symmetry_space_group_name_H-M 'P 1 21/n 1'
_atom_sites_solution_hydrogens geom
_atom_sites_solution_primary direct
_atom_sites_solution_secondary difmap
_audit_creation_method SHELXL-97
_cell_angle_alpha 90.00
_cell_angle_beta 94.99(3)
_cell_angle_gamma 90.00
_cell_formula_units_Z 2
_cell_length_a 7.276(2)
_cell_length_b 11.808(2)
_cell_length_c 10.317(2)
_cell_measurement_reflns_used 2112
_cell_measurement_temperature 293(2)
_cell_measurement_theta_max 27.87
_cell_measurement_theta_min 2.63
_cell_volume 883.0(3)
_computing_cell_refinement 'SAINT (Siemens, 1995)'
_computing_data_collection 'SMART (Siemens, 1995)'
_computing_data_reduction SAINT
_computing_molecular_graphics 'DIAMOND (Brandenburg & Berndt, 1999)'
_computing_publication_material SHELXL97
_computing_structure_refinement 'SHELXL97 (Sheldrick, 1997)'
_computing_structure_solution 'SHELXS97 (Sheldrick, 1997)'
_diffrn_ambient_temperature 293(2)
_diffrn_measured_fraction_theta_full 0.998
_diffrn_measured_fraction_theta_max 0.998
_diffrn_measurement_device_type 'Siemens SMART CCD'
_diffrn_measurement_method \w
_diffrn_radiation_monochromator graphite
_diffrn_radiation_source 'rotating anode'
_diffrn_radiation_type MoK\a
_diffrn_radiation_wavelength 0.71073
_diffrn_reflns_av_R_equivalents 0.0745
_diffrn_reflns_av_sigmaI/netI 0.0767
_diffrn_reflns_limit_h_max 9
_diffrn_reflns_limit_h_min -10
_diffrn_reflns_limit_k_max 16
_diffrn_reflns_limit_k_min -16
_diffrn_reflns_limit_l_max 14
_diffrn_reflns_limit_l_min -12
_diffrn_reflns_number 8979
_diffrn_reflns_theta_full 29.57
_diffrn_reflns_theta_max 29.57
_diffrn_reflns_theta_min 2.63
_diffrn_standards_decay_% 0
_diffrn_standards_number 'first 50 frames repeated and decay corrections applied if needed'
_exptl_absorpt_coefficient_mu 5.765
_exptl_absorpt_correction_T_max 0.609
_exptl_absorpt_correction_T_min 0.446
_exptl_absorpt_correction_type empirical
_exptl_absorpt_process_details '(SADABS; Sheldrick, 1996)'
_exptl_crystal_colour yellow
_exptl_crystal_density_diffrn 2.184
_exptl_crystal_density_meas 2.177
_exptl_crystal_density_method 'flotation in CH~2~I~2~/C~6~H~6~'
_exptl_crystal_description rectangle
_exptl_crystal_F_000 568
_exptl_crystal_size_max 0.18
_exptl_crystal_size_mid 0.09
_exptl_crystal_size_min 0.06
_refine_diff_density_max 0.595
_refine_diff_density_min -1.337
_refine_ls_extinction_method none
_refine_ls_goodness_of_fit_ref 0.942
_refine_ls_hydrogen_treatment constr
_refine_ls_matrix_type full
_refine_ls_number_parameters 107
_refine_ls_number_reflns 2475
_refine_ls_number_restraints 0
_refine_ls_restrained_S_all 0.942
_refine_ls_R_factor_all 0.0779
_refine_ls_R_factor_gt 0.0392
_refine_ls_shift/su_max 0.001
_refine_ls_shift/su_mean 0.000
_refine_ls_structure_factor_coef Fsqd
_refine_ls_weighting_details 'calc w = 1/[\s^2^(Fo^2^)+(0.038P)^2^] where P = (Fo^2^+2Fc^2^)/3'
_refine_ls_weighting_scheme calc
_refine_ls_wR_factor_gt 0.0758
_refine_ls_wR_factor_ref 0.0843
_reflns_number_gt 1629
_reflns_number_total 2475
_reflns_threshold_expression I>2\s(I)
_cod_data_source_file fl6002.cif
_cod_data_source_block I
_cod_original_sg_symbol_H-M 'P 21/n'
_cod_database_code 2201486

loop_
_symmetry_equiv_pos_as_xyz
'x, y, z'
'-x+1/2, y+1/2, -z+1/2'
'-x, -y, -z'
'x-1/2, -y-1/2, z-1/2'

loop_
_atom_site_label
_atom_site_fract_x
_atom_site_fract_y
_atom_site_fract_z
_atom_site_U_iso_or_equiv
_atom_site_adp_type
_atom_site_calc_flag
_atom_site_refinement_flags
_atom_site_occupancy
_atom_site_disorder_assembly
_atom_site_disorder_group
_atom_site_type_symbol
Pd1 0.0000 0.0000 0.5000 0.02038(12) Uani d S 1 . . Pd
Br1 0.24015(7) -0.04574(4) 0.35938(5) 0.03753(15) Uani d . 1 . . Br
P1 0.13587(14) 0.17448(8) 0.54797(11) 0.0218(2) Uani d . 1 . . P
N1 0.3616(5) 0.2889(3) 0.7321(4) 0.0273(8) Uani d . 1 . . N
N3 0.1182(5) 0.4004(3) 0.6106(3) 0.0255(8) Uani d . 1 . . N
N2 0.3900(5) 0.3393(3) 0.5020(4) 0.0290(9) Uani d . 1 . . N
C1 0.2746(6) 0.1785(3) 0.7055(4) 0.0309(10) Uani d . 1 . . C
H1A 0.1961 0.1609 0.7742 0.039(4) Uiso calc R 1 . . H
H1B 0.3697 0.1209 0.7065 0.039(4) Uiso calc R 1 . . H
C3 -0.0011(6) 0.3040(3) 0.5678(5) 0.0286(10) Uani d . 1 . . C
H3A -0.0696 0.3226 0.4856 0.039(4) Uiso calc R 1 . . H
H3B -0.0892 0.2904 0.6313 0.039(4) Uiso calc R 1 . . H
C2 0.3068(6) 0.2343(4) 0.4463(5) 0.0329(11) Uani d . 1 . . C
H2A 0.4033 0.1790 0.4371 0.039(4) Uiso calc R 1 . . H
H2B 0.2477 0.2502 0.3603 0.039(4) Uiso calc R 1 . . H
C4 0.2226(6) 0.3779(4) 0.7348(5) 0.0317(10) Uani d . 1 . . C
H4A 0.1368 0.3570 0.7976 0.039(4) Uiso calc R 1 . . H
H4B 0.2833 0.4473 0.7652 0.039(4) Uiso calc R 1 . . H
C5 0.2486(6) 0.4264(3) 0.5128(5) 0.0317(10) Uani d . 1 . . C
H5A 0.1797 0.4357 0.4286 0.039(4) Uiso calc R 1 . . H
H5B 0.3090 0.4979 0.5352 0.039(4) Uiso calc R 1 . . H
C6 0.4836(6) 0.3187(4) 0.6307(5) 0.0321(11) Uani d . 1 . . C
H6A 0.5526 0.3861 0.6581 0.039(4) Uiso calc R 1 . . H
H6B 0.5717 0.2577 0.6240 0.039(4) Uiso calc R 1 . . H

loop_
_atom_site_aniso_label
_atom_site_aniso_U_11
_atom_site_aniso_U_22
_atom_site_aniso_U_33
_atom_site_aniso_U_12
_atom_site_aniso_U_13
_atom_site_aniso_U_23
Pd1 0.0204(2) 0.0172(2) 0.0232(2) 0.00008(18) 0.00011(17) -0.00444(19)
Br1 0.0391(3) 0.0288(3) 0.0472(3) 0.0026(2) 0.0185(2) -0.0075(2)
P1 0.0203(5) 0.0183(5) 0.0268(6) -0.0011(4) 0.0020(5) -0.0040(4)
N1 0.031(2) 0.0189(17) 0.030(2) -0.0061(15) -0.0073(17) -0.0010(15)
N3 0.0249(18) 0.0163(17) 0.035(2) 0.0013(14) 0.0015(16) -0.0026(14)
N2 0.028(2) 0.0237(19) 0.036(2) -0.0079(15) 0.0085(18) -0.0027(16)
C1 0.034(2) 0.021(2) 0.037(3) -0.0068(18) -0.004(2) 0.0069(19)
C3 0.022(2) 0.024(2) 0.039(3) 0.0041(17) -0.002(2) -0.0033(19)
C2 0.036(3) 0.034(2) 0.031(3) -0.005(2) 0.012(2) -0.0109(19)
C4 0.039(3) 0.024(2) 0.032(3) -0.0047(19) 0.002(2) -0.0097(19)
C5 0.035(2) 0.022(2) 0.037(3) -0.0022(19) 0.000(2) 0.0061(19)
C6 0.020(2) 0.021(2) 0.054(3) -0.0010(17) -0.003(2) 0.003(2)

loop_
_atom_type_symbol
_atom_type_description
_atom_type_scat_dispersion_real
_atom_type_scat_dispersion_imag
_atom_type_scat_source
C C 0.0033 0.0016 'International Tables Vol C Tables 4.2.6.8 and 6.1.1.4'
H H 0.0000 0.0000 'International Tables Vol C Tables 4.2.6.8 and 6.1.1.4'
N N 0.0061 0.0033 'International Tables Vol C Tables 4.2.6.8 and 6.1.1.4'
P P 0.1023 0.0942 'International Tables Vol C Tables 4.2.6.8 and 6.1.1.4'
Br Br -0.2901 2.4595 'International Tables Vol C Tables 4.2.6.8 and 6.1.1.4'
Pd Pd -0.9988 1.0072 'International Tables Vol C Tables 4.2.6.8 and 6.1.1.4'

loop_
_geom_angle_atom_site_label_1
_geom_angle_atom_site_label_2
_geom_angle_atom_site_label_3
_geom_angle_site_symmetry_1
_geom_angle_site_symmetry_3
_geom_angle
_geom_angle_publ_flag
P1 Pd1 P1 . 3_556 180.0 yes
P1 Pd1 Br1 . . 90.55(3) yes
P1 Pd1 Br1 3_556 . 89.45(3) yes
P1 Pd1 Br1 . 3_556 89.45(3) ?
P1 Pd1 Br1 3_556 3_556 90.55(3) ?
Br1 Pd1 Br1 . 3_556 180.0 ?
C2 P1 C1 . . 98.5(2) yes
C2 P1 C3 . . 98.2(2) yes
C1 P1 C3 . . 98.1(2) yes
C2 P1 Pd1 . . 121.10(10) yes
C1 P1 Pd1 . . 113.80(10) yes
C3 P1 Pd1 . . 122.40(10) yes
C4 N1 C1 . . 110.8(3) ?
C4 N1 C6 . . 107.7(3) ?
C1 N1 C6 . . 110.9(3) ?
C4 N3 C3 . . 111.8(3) ?
C4 N3 C5 . . 108.8(3) ?
C3 N3 C5 . . 110.6(3) ?
C6 N2 C5 . . 108.8(3) ?
C6 N2 C2 . . 111.0(3) ?
C5 N2 C2 . . 110.7(3) ?
N1 C1 P1 . . 112.6(3) ?
N1 C1 H1A . . 109.1 ?
P1 C1 H1A . . 109.1 ?
N1 C1 H1B . . 109.1 ?
P1 C1 H1B . . 109.1 ?
H1A C1 H1B . . 107.8 ?
N3 C3 P1 . . 111.3(3) ?
N3 C3 H3A . . 109.4 ?
P1 C3 H3A . . 109.4 ?
N3 C3 H3B . . 109.4 ?
P1 C3 H3B . . 109.4 ?
H3A C3 H3B . . 108.0 ?
N2 C2 P1 . . 112.1(3) ?
N2 C2 H2A . . 109.2 ?
P1 C2 H2A . . 109.2 ?
N2 C2 H2B . . 109.2 ?
P1 C2 H2B . . 109.2 ?
H2A C2 H2B . . 107.9 ?
N3 C4 N1 . . 115.1(3) ?
N3 C4 H4A . . 108.5 ?
N1 C4 H4A . . 108.5 ?
N3 C4 H4B . . 108.5 ?
N1 C4 H4B . . 108.5 ?
H4A C4 H4B . . 107.5 ?
N2 C5 N3 . . 113.7(3) ?
N2 C5 H5A . . 108.8 ?
N3 C5 H5A . . 108.8 ?
N2 C5 H5B . . 108.8 ?
N3 C5 H5B . . 108.8 ?
H5A C5 H5B . . 107.7 ?
N2 C6 N1 . . 115.1(3) ?
N2 C6 H6A . . 108.5 ?
N1 C6 H6A . . 108.5 ?
N2 C6 H6B . . 108.5 ?
N1 C6 H6B . . 108.5 ?
H6A C6 H6B . . 107.5 ?

loop_
_geom_bond_atom_site_label_1
_geom_bond_atom_site_label_2
_geom_bond_site_symmetry_2
_geom_bond_distance
_geom_bond_publ_flag
Pd1 P1 . 2.3120(10) yes
Pd1 P1 3_556 2.3120(10) ?
Pd1 Br1 . 2.4270(10) yes
Pd1 Br1 3_556 2.4270(10) ?
P1 C2 . 1.836(4) yes
P1 C1 . 1.838(5) yes
P1 C3 . 1.847(4) yes
N1 C4 . 1.460(5) ?
N1 C1 . 1.465(5) ?
N1 C6 . 1.472(6) ?
N3 C4 . 1.456(6) ?
N3 C3 . 1.476(5) ?
N3 C5 . 1.477(5) ?
N2 C6 . 1.459(6) ?
N2 C5 . 1.466(5) ?
N2 C2 . 1.473(5) ?
C1 H1A . 0.9700 ?
C1 H1B . 0.9700 ?
C3 H3A . 0.9700 ?
C3 H3B . 0.9700 ?
C2 H2A . 0.9700 ?
C2 H2B . 0.9700 ?
C4 H4A . 0.9700 ?
C4 H4B . 0.9700 ?
C5 H5A . 0.9700 ?
C5 H5B . 0.9700 ?
C6 H6A . 0.9700 ?
C6 H6B . 0.9700 ?

loop_
_geom_torsion_atom_site_label_1
_geom_torsion_atom_site_label_2
_geom_torsion_atom_site_label_3
_geom_torsion_atom_site_label_4
_geom_torsion
Br1 Pd1 P1 C1 -100.2(2)
Br1 Pd1 P1 C2 16.9(2)
Br1 Pd1 P1 C3 142.4(2)
